data_7032016
loop_
_publ_author_name
'Heimann, Stefan'
'Bl\"aser, Dieter'
'W\"olper, Christoph'
'Haack, Rebekka'
'Jansen, Georg'
'Schulz, Stephan'

_publ_section_title
;
 The bonding situation in triethylchalcogenostiboranes - polarized single
 bonds vs. double bonds.
;
_journal_issue 39
_journal_name_full 'Dalton transactions (Cambridge, England : 2003)'
_journal_page_first 14772
_journal_page_last 14777
_journal_paper_doi 10.1039/c4dt01940g
_journal_volume 43
_journal_year 2014
_chemical_formula_sum 'C6 H15 S Sb'
_chemical_formula_weight 240.99
_chemical_name_systematic
; 
 ? 
;
_space_group_IT_number 159
_symmetry_cell_setting trigonal
_symmetry_space_group_name_Hall 'P 3 -2c'
_symmetry_space_group_name_H-M 'P 3 1 c'
_atom_sites_solution_hydrogens geom
_atom_sites_solution_primary direct
_atom_sites_solution_secondary difmap
_audit_creation_method SHELXL-97
_cell_angle_alpha 90.00
_cell_angle_beta 90.00
_cell_angle_gamma 120.00
_cell_formula_units_Z 2
_cell_length_a 9.2365(5)
_cell_length_b 9.2365(5)
_cell_length_c 6.3367(7)
_cell_measurement_reflns_used 1589
_cell_measurement_temperature 150(1)
_cell_measurement_theta_max 28.72
_cell_measurement_theta_min 2.51
_cell_volume 468.18(6)
_computing_cell_refinement 'BRUKER AXS SMART APEX 2 Vers. 3.0-2009'
_computing_data_collection 'BRUKER AXS SMART APEX 2 Vers. 3.0-2009'
_computing_data_reduction 'BRUKER AXS SMART APEX 2 Vers. 3.0-2009'
_computing_molecular_graphics 'BRUKER AXS SHELXTL (c) 2008 / Vers. 2008/4'
_computing_publication_material 'BRUKER AXS SHELXTL (c) 2008 / Vers. 2008/4'
_computing_structure_refinement 'BRUKER AXS SHELXTL (c) 2008 / Vers. 2008/4'
_computing_structure_solution 'BRUKER AXS SMART APEX 2 Vers. 3.0-2009'
_diffrn_ambient_temperature 150(1)
_diffrn_detector_area_resol_mean 512
_diffrn_measured_fraction_theta_full 0.819
_diffrn_measured_fraction_theta_max 0.819
_diffrn_measurement_device_type
; 
 Siemens SMART three axis goniometer with APEX II area detector system
;
_diffrn_measurement_method
;
 Data collection strategy APEX 2 / COSMO
 with chi = 0 deg, phi +/- 10 deg
;
_diffrn_radiation_monochromator graphite
_diffrn_radiation_source 'fine-focus sealed tube'
_diffrn_radiation_type MoK\a
_diffrn_radiation_wavelength 0.71073
_diffrn_reflns_av_R_equivalents 0.0412
_diffrn_reflns_av_sigmaI/netI 0.0252
_diffrn_reflns_limit_h_max 10
_diffrn_reflns_limit_h_min -10
_diffrn_reflns_limit_k_max 10
_diffrn_reflns_limit_k_min -10
_diffrn_reflns_limit_l_max 5
_diffrn_reflns_limit_l_min -4
_diffrn_reflns_number 2573
_diffrn_reflns_theta_full 24.98
_diffrn_reflns_theta_max 24.98
_diffrn_reflns_theta_min 4.10
_exptl_absorpt_coefficient_mu 3.089
_exptl_absorpt_correction_T_max 0.75
_exptl_absorpt_correction_T_min 0.47
_exptl_absorpt_correction_type multi-scan
_exptl_absorpt_process_details
; 
 BRUKER AXS SMART APEX 2 Vers. 3.0-2009
 R.H. Blessing, Acta Cryst. (1995) A51 33-38 
;
_exptl_crystal_colour colorless
_exptl_crystal_density_diffrn 1.710
_exptl_crystal_density_method 'not measured'
_exptl_crystal_description block
_exptl_crystal_F_000 236
_exptl_crystal_size_max 0.12
_exptl_crystal_size_mid 0.08
_exptl_crystal_size_min 0.05
_refine_diff_density_max 1.437
_refine_diff_density_min -0.361
_refine_diff_density_rms 0.118
_refine_ls_abs_structure_details 'Flack H D (1983), Acta Cryst. A39, 876-881'
_refine_ls_abs_structure_Flack 0.39(14)
_refine_ls_extinction_method none
_refine_ls_goodness_of_fit_ref 1.155
_refine_ls_hydrogen_treatment constr
_refine_ls_matrix_type full
_refine_ls_number_parameters 25
_refine_ls_number_reflns 424
_refine_ls_number_restraints 1
_refine_ls_restrained_S_all 1.154
_refine_ls_R_factor_all 0.0355
_refine_ls_R_factor_gt 0.0325
_refine_ls_shift/su_max 0.000
_refine_ls_shift/su_mean 0.000
_refine_ls_structure_factor_coef Fsqd
_refine_ls_weighting_details 'calc w=1/[\s^2^(Fo^2^)+(0.0528P)^2^+0.1621P] where P=(Fo^2^+2Fc^2^)/3'
_refine_ls_weighting_scheme calc
_refine_ls_wR_factor_gt 0.0752
_refine_ls_wR_factor_ref 0.0770
_reflns_number_gt 392
_reflns_number_total 424
_reflns_threshold_expression >2sigma(I)
_cod_data_source_file c4dt01940g2.cif
_cod_data_source_block she_sbs
_cod_depositor_comments 'Adding full bibliography for 7032014--7032016.cif.'
_cod_original_sg_symbol_H-M P31c
_cod_database_code 7032016

loop_
_symmetry_equiv_pos_as_xyz
'x, y, z'
'-y, x-y, z'
'-x+y, -x, z'
'y, x, z+1/2'
'x-y, -y, z+1/2'
'-x, -x+y, z+1/2'

loop_
_atom_site_label
_atom_site_type_symbol
_atom_site_fract_x
_atom_site_fract_y
_atom_site_fract_z
_atom_site_U_iso_or_equiv
_atom_site_adp_type
_atom_site_occupancy
_atom_site_symmetry_multiplicity
_atom_site_calc_flag
_atom_site_refinement_flags
Sb1 Sb 0.6667 0.3333 0.2779 0.0271(3) Uani 1 3 d S
S1 S 0.6667 0.3333 0.6537(10) 0.0414(9) Uani 1 3 d S
C1 C 0.4300(17) 0.1496(15) 0.157(3) 0.070(4) Uani 1 1 d .
H1A H 0.4198 0.1752 0.0078 0.084 Uiso 1 1 d R
H1B H 0.4210 0.0382 0.1620 0.084 Uiso 1 1 d R
C2 C 0.2906(8) 0.147(4) 0.286(5) 0.050(3) Uani 1 1 d .
H2A H 0.3112 0.1398 0.4359 0.075 Uiso 1 1 d R
H2B H 0.1838 0.0495 0.2451 0.075 Uiso 1 1 d R
H2C H 0.2866 0.2493 0.2589 0.075 Uiso 1 1 d R

loop_
_atom_site_aniso_label
_atom_site_aniso_U_11
_atom_site_aniso_U_22
_atom_site_aniso_U_33
_atom_site_aniso_U_23
_atom_site_aniso_U_13
_atom_site_aniso_U_12
Sb1 0.0193(3) 0.0193(3) 0.0428(7) 0.000 0.000 0.00966(14)
S1 0.0370(13) 0.0370(13) 0.050(3) 0.000 0.000 0.0185(7)
C1 0.068(8) 0.044(6) 0.094(13) -0.009(6) -0.015(7) 0.025(6)
C2 0.017(3) 0.056(11) 0.068(8) -0.008(8) -0.009(13) 0.013(10)

loop_
_atom_type_symbol
_atom_type_description
_atom_type_scat_dispersion_real
_atom_type_scat_dispersion_imag
_atom_type_scat_source
C C 0.0033 0.0016 'International Tables Vol C Tables 4.2.6.8 and 6.1.1.4'
H H 0.0000 0.0000 'International Tables Vol C Tables 4.2.6.8 and 6.1.1.4'
S S 0.1246 0.1234 'International Tables Vol C Tables 4.2.6.8 and 6.1.1.4'
Sb Sb -0.5866 1.5461 'International Tables Vol C Tables 4.2.6.8 and 6.1.1.4'

loop_
_geom_angle_atom_site_label_1
_geom_angle_atom_site_label_2
_geom_angle_atom_site_label_3
_geom_angle
_geom_angle_site_symmetry_1
_geom_angle_site_symmetry_3
C1 Sb1 C1 107.8(5) . 2_655
C1 Sb1 C1 107.8(5) . 3_665
C1 Sb1 C1 107.8(5) 2_655 3_665
C1 Sb1 S1 111.1(5) . .
C1 Sb1 S1 111.1(5) 2_655 .
C1 Sb1 S1 111.1(5) 3_665 .
C2 C1 Sb1 110.2(13) . .

loop_
_geom_bond_atom_site_label_1
_geom_bond_atom_site_label_2
_geom_bond_distance
_geom_bond_site_symmetry_2
Sb1 C1 2.130(13) .
Sb1 C1 2.130(13) 2_655
Sb1 C1 2.130(13) 3_665
Sb1 S1 2.381(7) .
C1 C2 1.51(3) .
